data_7155836
loop_
_publ_author_name
'Zhang, Yu'
'Sun, Jing'
'Shen, Guo-Liang'
'Yan, Chao Guo'

_publ_section_title
;
 Selective synthesis of tetrahydroimidazo[1,2-a]pyridine and pyrrolidine
 derivatives via One-pot two-step reaction
;
_journal_name_full 'Org. Biomol. Chem.'
_journal_paper_doi 10.1039/C7OB01860F
_journal_year 2017
_chemical_formula_moiety 'C21 H23 N3 O6'
_chemical_formula_sum 'C21 H23 N3 O6'
_chemical_formula_weight 413.42
_chemical_name_systematic
; 
 ? 
;
_space_group_IT_number 2
_symmetry_cell_setting triclinic
_symmetry_space_group_name_Hall '-P 1'
_symmetry_space_group_name_H-M 'P -1'
_atom_sites_solution_hydrogens geom
_atom_sites_solution_primary direct
_atom_sites_solution_secondary difmap
_audit_creation_method SHELXL-97
_audit_update_record
;
2017-06-17 deposited with the CCDC.
2017-08-18 downloaded from the CCDC.
;
_cell_angle_alpha 108.789(4)
_cell_angle_beta 106.251(4)
_cell_angle_gamma 98.820(5)
_cell_formula_units_Z 2
_cell_length_a 9.1043(15)
_cell_length_b 10.3101(17)
_cell_length_c 12.910(2)
_cell_measurement_reflns_used 9384
_cell_measurement_temperature 296(2)
_cell_measurement_theta_max 27.58
_cell_measurement_theta_min 2.21
_cell_volume 1061.1(3)
_computing_cell_refinement 'Bruker SMART'
_computing_data_collection 'Bruker SMART'
_computing_data_reduction 'Bruker SAINT'
_computing_molecular_graphics 'Bruker SHELXTL'
_computing_publication_material 'Bruker SHELXTL'
_computing_structure_refinement 'SHELXL-97 (Sheldrick, 2008)'
_computing_structure_solution 'SHELXS-97 (Sheldrick, 2008)'
_diffrn_ambient_temperature 296(2)
_diffrn_measured_fraction_theta_full 0.976
_diffrn_measured_fraction_theta_max 0.976
_diffrn_measurement_device_type 'CCD area detector'
_diffrn_measurement_method 'phi and omega scans'
_diffrn_radiation_monochromator graphite
_diffrn_radiation_source 'fine-focus sealed tube'
_diffrn_radiation_type MoK\a
_diffrn_radiation_wavelength 0.71073
_diffrn_reflns_av_R_equivalents 0.0425
_diffrn_reflns_av_sigmaI/netI 0.0385
_diffrn_reflns_limit_h_max 11
_diffrn_reflns_limit_h_min -11
_diffrn_reflns_limit_k_max 13
_diffrn_reflns_limit_k_min -13
_diffrn_reflns_limit_l_max 16
_diffrn_reflns_limit_l_min -16
_diffrn_reflns_number 15493
_diffrn_reflns_theta_full 27.58
_diffrn_reflns_theta_max 27.58
_diffrn_reflns_theta_min 1.78
_exptl_absorpt_coefficient_mu 0.096
_exptl_absorpt_correction_T_max 0.981
_exptl_absorpt_correction_T_min 0.970
_exptl_absorpt_correction_type multi-scan
_exptl_absorpt_process_details sadabs
_exptl_crystal_colour colorless
_exptl_crystal_density_diffrn 1.294
_exptl_crystal_density_method 'not measured'
_exptl_crystal_description block
_exptl_crystal_F_000 436
_exptl_crystal_size_max 0.32
_exptl_crystal_size_mid 0.24
_exptl_crystal_size_min 0.20
_refine_diff_density_max 0.381
_refine_diff_density_min -0.296
_refine_diff_density_rms 0.099
_refine_ls_extinction_coef 0.26(2)
_refine_ls_extinction_expression Fc^*^=kFc[1+0.001xFc^2^\l^3^/sin(2\q)]^-1/4^
_refine_ls_extinction_method SHELXL
_refine_ls_goodness_of_fit_ref 1.043
_refine_ls_hydrogen_treatment mixed
_refine_ls_matrix_type full
_refine_ls_number_parameters 280
_refine_ls_number_reflns 4797
_refine_ls_number_restraints 0
_refine_ls_restrained_S_all 1.043
_refine_ls_R_factor_all 0.0684
_refine_ls_R_factor_gt 0.0556
_refine_ls_shift/su_max 0.000
_refine_ls_shift/su_mean 0.000
_refine_ls_structure_factor_coef Fsqd
_refine_ls_weighting_details 'calc w=1/[\s^2^(Fo^2^)+(0.0956P)^2^+0.2885P] where P=(Fo^2^+2Fc^2^)/3'
_refine_ls_weighting_scheme calc
_refine_ls_wR_factor_gt 0.1566
_refine_ls_wR_factor_ref 0.1712
_reflns_number_gt 3989
_reflns_number_total 4797
_reflns_threshold_expression >2sigma(I)
_cod_data_source_file c7ob01860f2.cif
_cod_data_source_block 3c
_cod_original_cell_volume 1061.2(3)
_cod_database_code 7155836

loop_
_symmetry_equiv_pos_as_xyz
'x, y, z'
'-x, -y, -z'

loop_
_atom_site_label
_atom_site_type_symbol
_atom_site_fract_x
_atom_site_fract_y
_atom_site_fract_z
_atom_site_U_iso_or_equiv
_atom_site_adp_type
_atom_site_occupancy
_atom_site_symmetry_multiplicity
_atom_site_calc_flag
_atom_site_refinement_flags
C1 C 0.23366(19) 0.62379(18) 0.39515(14) 0.0419(4) Uani 1 1 d .
H1 H 0.3417 0.6375 0.4081 0.050 Uiso 1 1 calc R
C2 C 0.1831(2) 0.67726(19) 0.48796(14) 0.0469(4) Uani 1 1 d .
H2 H 0.2580 0.7264 0.5627 0.056 Uiso 1 1 calc R
C3 C 0.0223(2) 0.65924(17) 0.47198(15) 0.0445(4) Uani 1 1 d .
C4 C -0.0327(3) 0.7149(2) 0.57370(19) 0.0629(6) Uani 1 1 d .
H4A H 0.0367 0.8067 0.6269 0.094 Uiso 1 1 calc R
H4B H -0.0308 0.6505 0.6134 0.094 Uiso 1 1 calc R
H4C H -0.1389 0.7229 0.5456 0.094 Uiso 1 1 calc R
C5 C -0.0860(2) 0.58582(19) 0.35976(16) 0.0477(4) Uani 1 1 d .
H5 H -0.1940 0.5721 0.3469 0.057 Uiso 1 1 calc R
C6 C -0.03687(18) 0.53240(17) 0.26612(14) 0.0388(4) Uani 1 1 d .
H6 H -0.1120 0.4844 0.1913 0.047 Uiso 1 1 calc R
C7 C 0.12384(16) 0.54970(14) 0.28274(12) 0.0308(3) Uani 1 1 d .
C8 C 0.16882(16) 0.48777(14) 0.17724(12) 0.0289(3) Uani 1 1 d .
H8 H 0.0736 0.4634 0.1086 0.035 Uiso 1 1 calc R
C9 C 0.22686(17) 0.34959(14) 0.16278(13) 0.0323(3) Uani 1 1 d .
C10 C 0.3504(2) 0.36631(18) 0.27187(15) 0.0442(4) Uani 1 1 d .
C11 C 0.09589(19) 0.22599(15) 0.13508(14) 0.0388(4) Uani 1 1 d .
C12 C 0.30043(16) 0.33828(14) 0.06197(13) 0.0326(3) Uani 1 1 d .
C13 C 0.46716(18) 0.31615(17) 0.10063(14) 0.0409(4) Uani 1 1 d .
C14 C 0.6159(3) 0.1566(3) 0.1299(3) 0.0825(8) Uani 1 1 d .
H14A H 0.6708 0.1663 0.0781 0.124 Uiso 1 1 calc R
H14B H 0.6020 0.0619 0.1289 0.124 Uiso 1 1 calc R
H14C H 0.6769 0.2239 0.2078 0.124 Uiso 1 1 calc R
C15 C 0.19224(17) 0.21975(15) -0.05418(13) 0.0350(3) Uani 1 1 d .
H15A H 0.1747 0.1302 -0.0440 0.042 Uiso 1 1 calc R
H15B H 0.0902 0.2396 -0.0787 0.042 Uiso 1 1 calc R
C16 C 0.26483(19) 0.20751(16) -0.14696(14) 0.0385(4) Uani 1 1 d .
O4 O 0.16136(17) 0.12332(17) -0.25164(11) 0.0629(4) Uani 1 1 d .
C17 C 0.2205(3) 0.0998(3) -0.34704(19) 0.0771(7) Uani 1 1 d .
H17A H 0.2621 0.1894 -0.3498 0.116 Uiso 1 1 calc R
H17B H 0.1355 0.0417 -0.4193 0.116 Uiso 1 1 calc R
H17C H 0.3031 0.0525 -0.3354 0.116 Uiso 1 1 calc R
C18 C 0.30343(16) 0.57768(14) 0.15989(13) 0.0326(3) Uani 1 1 d .
H18 H 0.4038 0.6042 0.2249 0.039 Uiso 1 1 calc R
C19 C 0.26010(18) 0.70759(15) 0.14427(14) 0.0366(3) Uani 1 1 d .
C20 C 0.2871(3) 0.9508(2) 0.2505(2) 0.0737(7) Uani 1 1 d .
H20A H 0.3440 0.9981 0.2137 0.088 Uiso 1 1 calc R
H20B H 0.1741 0.9316 0.2100 0.088 Uiso 1 1 calc R
C21 C 0.3298(7) 1.0397(4) 0.3723(4) 0.1388(17) Uani 1 1 d .
H21A H 0.2781 0.9894 0.4090 0.208 Uiso 1 1 calc R
H21B H 0.2969 1.1252 0.3787 0.208 Uiso 1 1 calc R
H21C H 0.4428 1.0635 0.4103 0.208 Uiso 1 1 calc R
N1 N 0.4475(3) 0.3769(2) 0.35406(17) 0.0762(6) Uani 1 1 d .
N2 N -0.0053(2) 0.13427(16) 0.11873(16) 0.0584(5) Uani 1 1 d .
N3 N 0.30830(19) 0.47681(14) 0.05305(13) 0.0422(4) Uani 1 1 d .
O1 O 0.58660(14) 0.40989(16) 0.13706(14) 0.0648(4) Uani 1 1 d .
O2 O 0.46095(15) 0.18340(14) 0.09170(12) 0.0526(3) Uani 1 1 d .
O3 O 0.39987(16) 0.26225(16) -0.12971(12) 0.0652(4) Uani 1 1 d .
O5 O 0.17196(18) 0.70979(15) 0.05757(13) 0.0630(4) Uani 1 1 d .
O6 O 0.32878(16) 0.81908(12) 0.24463(11) 0.0516(4) Uani 1 1 d .
H3A H 0.387(3) 0.501(2) 0.040(2) 0.064(7) Uiso 1 1 d .

loop_
_atom_site_aniso_label
_atom_site_aniso_U_11
_atom_site_aniso_U_22
_atom_site_aniso_U_33
_atom_site_aniso_U_23
_atom_site_aniso_U_13
_atom_site_aniso_U_12
C1 0.0342(8) 0.0481(9) 0.0364(8) 0.0082(6) 0.0122(6) 0.0101(6)
C2 0.0527(10) 0.0501(9) 0.0313(8) 0.0073(7) 0.0141(7) 0.0150(8)
C3 0.0599(10) 0.0411(8) 0.0429(9) 0.0152(7) 0.0311(8) 0.0196(7)
C4 0.0894(15) 0.0629(12) 0.0571(11) 0.0216(9) 0.0500(11) 0.0344(11)
C5 0.0402(8) 0.0540(10) 0.0538(10) 0.0158(8) 0.0277(8) 0.0164(7)
C6 0.0322(7) 0.0433(8) 0.0382(8) 0.0104(6) 0.0144(6) 0.0106(6)
C7 0.0323(7) 0.0295(6) 0.0322(7) 0.0107(5) 0.0149(6) 0.0086(5)
C8 0.0276(6) 0.0290(6) 0.0295(6) 0.0093(5) 0.0119(5) 0.0061(5)
C9 0.0324(7) 0.0304(7) 0.0361(7) 0.0117(5) 0.0165(6) 0.0075(5)
C10 0.0476(9) 0.0488(9) 0.0424(9) 0.0184(7) 0.0190(7) 0.0223(7)
C11 0.0468(8) 0.0311(7) 0.0458(8) 0.0146(6) 0.0271(7) 0.0108(6)
C12 0.0294(7) 0.0303(7) 0.0386(7) 0.0095(6) 0.0182(6) 0.0060(5)
C13 0.0319(7) 0.0446(8) 0.0403(8) 0.0067(6) 0.0161(6) 0.0090(6)
C14 0.0651(14) 0.0967(18) 0.0827(16) 0.0264(14) 0.0144(12) 0.0529(14)
C15 0.0297(7) 0.0356(7) 0.0375(8) 0.0107(6) 0.0143(6) 0.0053(5)
C16 0.0414(8) 0.0340(7) 0.0396(8) 0.0113(6) 0.0180(7) 0.0080(6)
O4 0.0586(8) 0.0760(9) 0.0367(7) 0.0092(6) 0.0165(6) -0.0020(7)
C17 0.0956(18) 0.0864(16) 0.0414(10) 0.0131(10) 0.0325(11) 0.0116(13)
C18 0.0301(7) 0.0294(7) 0.0384(7) 0.0109(6) 0.0157(6) 0.0061(5)
C19 0.0339(7) 0.0338(7) 0.0431(8) 0.0150(6) 0.0164(6) 0.0064(6)
C20 0.0904(16) 0.0361(9) 0.0888(16) 0.0200(10) 0.0230(13) 0.0262(10)
C21 0.240(5) 0.075(2) 0.121(3) 0.0235(18) 0.083(3) 0.092(3)
N1 0.0803(13) 0.0972(15) 0.0536(10) 0.0288(10) 0.0150(10) 0.0476(12)
N2 0.0673(10) 0.0394(8) 0.0758(11) 0.0212(7) 0.0419(9) 0.0047(7)
N3 0.0543(8) 0.0326(6) 0.0507(8) 0.0152(6) 0.0366(7) 0.0098(6)
O1 0.0304(6) 0.0686(9) 0.0748(10) 0.0131(7) 0.0134(6) -0.0016(6)
O2 0.0447(7) 0.0527(7) 0.0586(8) 0.0155(6) 0.0165(6) 0.0242(6)
O3 0.0505(8) 0.0760(10) 0.0546(8) 0.0051(7) 0.0324(6) -0.0047(7)
O5 0.0666(9) 0.0543(8) 0.0578(8) 0.0221(6) 0.0038(7) 0.0207(7)
O6 0.0659(8) 0.0304(6) 0.0517(7) 0.0107(5) 0.0151(6) 0.0158(5)

loop_
_atom_type_symbol
_atom_type_description
_atom_type_scat_dispersion_real
_atom_type_scat_dispersion_imag
_atom_type_scat_source
C C 0.0033 0.0016 'International Tables Vol C Tables 4.2.6.8 and 6.1.1.4'
H H 0.0000 0.0000 'International Tables Vol C Tables 4.2.6.8 and 6.1.1.4'
N N 0.0061 0.0033 'International Tables Vol C Tables 4.2.6.8 and 6.1.1.4'
O O 0.0106 0.0060 'International Tables Vol C Tables 4.2.6.8 and 6.1.1.4'

loop_
_geom_angle_atom_site_label_1
_geom_angle_atom_site_label_2
_geom_angle_atom_site_label_3
_geom_angle
C2 C1 C7 120.26(15)
C2 C1 H1 119.9
C7 C1 H1 119.9
C1 C2 C3 121.52(15)
C1 C2 H2 119.2
C3 C2 H2 119.2
C5 C3 C2 117.79(14)
C5 C3 C4 120.80(17)
C2 C3 C4 121.40(17)
C3 C4 H4A 109.5
C3 C4 H4B 109.5
H4A C4 H4B 109.5
C3 C4 H4C 109.5
H4A C4 H4C 109.5
H4B C4 H4C 109.5
C3 C5 C6 121.23(15)
C3 C5 H5 119.4
C6 C5 H5 119.4
C5 C6 C7 120.72(15)
C5 C6 H6 119.6
C7 C6 H6 119.6
C1 C7 C6 118.46(13)
C1 C7 C8 123.62(13)
C6 C7 C8 117.92(12)
C7 C8 C18 119.35(11)
C7 C8 C9 117.28(11)
C18 C8 C9 99.30(10)
C7 C8 H8 106.6
C18 C8 H8 106.6
C9 C8 H8 106.6
C11 C9 C10 106.90(13)
C11 C9 C8 111.43(12)
C10 C9 C8 110.88(12)
C11 C9 C12 114.75(11)
C10 C9 C12 110.46(12)
C8 C9 C12 102.46(10)
N1 C10 C9 178.10(19)
N2 C11 C9 176.77(17)
N3 C12 C15 110.19(13)
N3 C12 C13 110.96(12)
C15 C12 C13 111.33(11)
N3 C12 C9 103.02(10)
C15 C12 C9 111.45(11)
C13 C12 C9 109.61(12)
O1 C13 O2 125.18(16)
O1 C13 C12 123.10(16)
O2 C13 C12 111.70(13)
O2 C14 H14A 109.5
O2 C14 H14B 109.5
H14A C14 H14B 109.5
O2 C14 H14C 109.5
H14A C14 H14C 109.5
H14B C14 H14C 109.5
C16 C15 C12 110.89(12)
C16 C15 H15A 109.5
C12 C15 H15A 109.5
C16 C15 H15B 109.5
C12 C15 H15B 109.5
H15A C15 H15B 108.0
O3 C16 O4 123.44(15)
O3 C16 C15 125.28(14)
O4 C16 C15 111.24(13)
C16 O4 C17 115.91(16)
O4 C17 H17A 109.5
O4 C17 H17B 109.5
H17A C17 H17B 109.5
O4 C17 H17C 109.5
H17A C17 H17C 109.5
H17B C17 H17C 109.5
N3 C18 C19 112.12(13)
N3 C18 C8 100.37(11)
C19 C18 C8 110.45(11)
N3 C18 H18 111.2
C19 C18 H18 111.2
C8 C18 H18 111.2
O5 C19 O6 124.55(15)
O5 C19 C18 125.91(14)
O6 C19 C18 109.44(13)
C21 C20 O6 107.7(2)
C21 C20 H20A 110.2
O6 C20 H20A 110.2
C21 C20 H20B 110.2
O6 C20 H20B 110.2
H20A C20 H20B 108.5
C20 C21 H21A 109.5
C20 C21 H21B 109.5
H21A C21 H21B 109.5
C20 C21 H21C 109.5
H21A C21 H21C 109.5
H21B C21 H21C 109.5
C18 N3 C12 109.14(12)
C18 N3 H3A 112.8(17)
C12 N3 H3A 108.9(16)
C13 O2 C14 114.28(17)
C19 O6 C20 117.50(15)

loop_
_geom_bond_atom_site_label_1
_geom_bond_atom_site_label_2
_geom_bond_distance
C1 C2 1.383(2)
C1 C7 1.389(2)
C1 H1 0.9300
C2 C3 1.394(3)
C2 H2 0.9300
C3 C5 1.382(3)
C3 C4 1.508(2)
C4 H4A 0.9600
C4 H4B 0.9600
C4 H4C 0.9600
C5 C6 1.384(2)
C5 H5 0.9300
C6 C7 1.392(2)
C6 H6 0.9300
C7 C8 1.5043(18)
C8 C18 1.5332(19)
C8 C9 1.5679(19)
C8 H8 0.9800
C9 C11 1.475(2)
C9 C10 1.475(2)
C9 C12 1.6031(19)
C10 N1 1.136(2)
C11 N2 1.133(2)
C12 N3 1.4621(19)
C12 C15 1.528(2)
C12 C13 1.537(2)
C13 O1 1.198(2)
C13 O2 1.327(2)
C14 O2 1.459(2)
C14 H14A 0.9600
C14 H14B 0.9600
C14 H14C 0.9600
C15 C16 1.503(2)
C15 H15A 0.9700
C15 H15B 0.9700
C16 O3 1.197(2)
C16 O4 1.322(2)
O4 C17 1.443(2)
C17 H17A 0.9600
C17 H17B 0.9600
C17 H17C 0.9600
C18 N3 1.4528(19)
C18 C19 1.511(2)
C18 H18 0.9800
C19 O5 1.190(2)
C19 O6 1.3259(19)
C20 C21 1.445(5)
C20 O6 1.450(2)
C20 H20A 0.9700
C20 H20B 0.9700
C21 H21A 0.9600
C21 H21B 0.9600
C21 H21C 0.9600
N3 H3A 0.81(3)

loop_
_geom_hbond_atom_site_label_D
_geom_hbond_atom_site_label_H
_geom_hbond_atom_site_label_A
_geom_hbond_distance_DH
_geom_hbond_distance_HA
_geom_hbond_distance_DA
_geom_hbond_angle_DHA
_geom_hbond_site_symmetry_A
N3 H3A O3 0.81(3) 2.55(2) 3.146(2) 131(2) 2_665
